data_7056933
loop_
_publ_author_name
'J\"a\"askel\"ainen, Sirpa'
'Appiah, Nana Sakyibea'
'Koshevoy, Igor'
'Hirva, Pipsa'

_publ_section_title
;
 Impacts of the counter ions on 4,5-dicyano-1-methylimidazole silver
 coordination
;
_journal_issue 5
_journal_name_full 'New Journal of Chemistry'
_journal_page_first 3363
_journal_paper_doi 10.1039/C7NJ03763E
_journal_volume 42
_journal_year 2018
_chemical_formula_moiety 'C6 H4 Ag Cl N4 O3'
_chemical_formula_sum 'C6 H4 Ag Cl N4 O3'
_chemical_formula_weight 323.45
_space_group_crystal_system monoclinic
_space_group_IT_number 15
_space_group_name_Hall '-C 2yc'
_space_group_name_H-M_alt 'C 1 2/c 1'
_symmetry_space_group_name_Hall '-C 2yc'
_symmetry_space_group_name_H-M 'C 1 2/c 1'
_atom_sites_solution_hydrogens geom
_audit_creation_method SHELXL-2014/7
_audit_update_record
;
2017-09-27 deposited with the CCDC.
2018-01-24 downloaded from the CCDC.
;
_cell_angle_alpha 90
_cell_angle_beta 113.076(2)
_cell_angle_gamma 90
_cell_formula_units_Z 8
_cell_length_a 28.5595(19)
_cell_length_b 5.7123(4)
_cell_length_c 12.7499(8)
_cell_measurement_reflns_used 8812
_cell_measurement_temperature 120(2)
_cell_measurement_theta_max 30.05
_cell_measurement_theta_min 3.10
_cell_volume 1913.6(2)
_computing_cell_refinement 'SAINT (Bruker AXS, 2009)'
_computing_data_collection 'APEX2 (Bruker AXS, 2010)'
_computing_data_reduction 'SAINT (Bruker AXS, 2009)'
_computing_molecular_graphics 'Diamond v.4.03 (Brandenburg, 2014)'
_computing_publication_material 'SHELXL-2014 (Sheldrick, 2014)'
_computing_structure_refinement 'SHELXL-2014/7 (Sheldrick, 2014)'
_computing_structure_solution 'SHELXS-2014 (Sheldrick, 2014)'
_diffrn_ambient_temperature 120(2)
_diffrn_detector_area_resol_mean 16
_diffrn_measured_fraction_theta_full 0.999
_diffrn_measured_fraction_theta_max 0.999
_diffrn_measurement_device '62mm x 62mm CCD camera on \k-goniostat'
_diffrn_measurement_device_type 'Bruker KAPPA APEX II DUO CCD'
_diffrn_measurement_method '\f scans and \w scans with \k offset'
_diffrn_radiation_monochromator 'curved graphite crystal'
_diffrn_radiation_source 'fine-focus sealed tube'
_diffrn_radiation_type MoK\a
_diffrn_radiation_wavelength 0.71073
_diffrn_reflns_av_R_equivalents 0.0175
_diffrn_reflns_av_unetI/netI 0.0151
_diffrn_reflns_Laue_measured_fraction_full 0.999
_diffrn_reflns_Laue_measured_fraction_max 0.999
_diffrn_reflns_limit_h_max 25
_diffrn_reflns_limit_h_min -40
_diffrn_reflns_limit_k_max 8
_diffrn_reflns_limit_k_min -8
_diffrn_reflns_limit_l_max 17
_diffrn_reflns_limit_l_min -17
_diffrn_reflns_number 12208
_diffrn_reflns_point_group_measured_fraction_full 0.999
_diffrn_reflns_point_group_measured_fraction_max 0.999
_diffrn_reflns_theta_full 25.242
_diffrn_reflns_theta_max 30.062
_diffrn_reflns_theta_min 3.101
_exptl_absorpt_coefficient_mu 2.377
_exptl_absorpt_correction_T_max 0.800
_exptl_absorpt_correction_T_min 0.596
_exptl_absorpt_correction_type multi-scan
_exptl_absorpt_process_details 'SADABS (Sheldrick, 2008)'
_exptl_crystal_colour colourless
_exptl_crystal_density_diffrn 2.245
_exptl_crystal_description block
_exptl_crystal_F_000 1248
_exptl_crystal_size_max 0.243
_exptl_crystal_size_mid 0.156
_exptl_crystal_size_min 0.098
_refine_diff_density_max 0.421
_refine_diff_density_min -0.674
_refine_diff_density_rms 0.084
_refine_ls_extinction_method none
_refine_ls_goodness_of_fit_ref 1.083
_refine_ls_hydrogen_treatment constr
_refine_ls_matrix_type full
_refine_ls_number_parameters 137
_refine_ls_number_reflns 2798
_refine_ls_number_restraints 0
_refine_ls_restrained_S_all 1.083
_refine_ls_R_factor_all 0.0182
_refine_ls_R_factor_gt 0.0159
_refine_ls_shift/su_max 0.000
_refine_ls_shift/su_mean 0.000
_refine_ls_structure_factor_coef Fsqd
_refine_ls_weighting_details 'w=1/[\s^2^(Fo^2^)+(0.0186P)^2^+2.1028P] where P=(Fo^2^+2Fc^2^)/3'
_refine_ls_weighting_scheme calc
_refine_ls_wR_factor_gt 0.0386
_refine_ls_wR_factor_ref 0.0396
_reflns_Friedel_coverage 0.000
_reflns_number_gt 2609
_reflns_number_total 2798
_reflns_threshold_expression 'I > 2\s(I)'
_cod_data_source_file c7nj03763e2.cif
_cod_data_source_block 3
_cod_depositor_comments 'Adding full bibliography for 7056932--7056934.cif.'
_cod_database_code 7056933
_shelx_shelxl_version_number 2014/7
_shelx_space_group_comment
;
The symmetry employed for this shelxl refinement is uniquely defined
by the following loop, which should always be used as a source of
symmetry information in preference to the above space-group names.
They are only intended as comments.
;
_shelx_estimated_absorpt_t_min 0.596
_shelx_estimated_absorpt_t_max 0.800

loop_
_space_group_symop_operation_xyz
'x, y, z'
'-x, y, -z+1/2'
'x+1/2, y+1/2, z'
'-x+1/2, y+1/2, -z+1/2'
'-x, -y, -z'
'x, -y, z-1/2'
'-x+1/2, -y+1/2, -z'
'x+1/2, -y+1/2, z-1/2'

loop_
_atom_site_label
_atom_site_type_symbol
_atom_site_fract_x
_atom_site_fract_y
_atom_site_fract_z
_atom_site_U_iso_or_equiv
_atom_site_adp_type
_atom_site_occupancy
_atom_site_site_symmetry_order
_atom_site_calc_flag
_atom_site_refinement_flags_posn
_atom_site_refinement_flags_adp
C1 C 0.15636(5) 0.3359(2) 0.12168(12) 0.0144(2) Uani 1 1 d . .
H5 H 0.1868 0.2856 0.1817 0.017 Uiso 1 1 calc R U
C2 C 0.07861(5) 0.3547(2) 0.00238(11) 0.0133(2) Uani 1 1 d . .
C3 C 0.02630(5) 0.2938(2) -0.05493(12) 0.0158(2) Uani 1 1 d . .
C4 C 0.10341(5) 0.5449(2) -0.01812(11) 0.0128(2) Uani 1 1 d . .
C5 C 0.08504(5) 0.7241(2) -0.10161(12) 0.0163(3) Uani 1 1 d . .
C6 C 0.19366(5) 0.6968(2) 0.06950(13) 0.0174(3) Uani 1 1 d . .
H4A H 0.2268 0.6246 0.1130 0.026 Uiso 1 1 calc R U
H4B H 0.1897 0.8371 0.1095 0.026 Uiso 1 1 calc R U
H4C H 0.1917 0.7403 -0.0064 0.026 Uiso 1 1 calc R U
N1 N 0.11211(4) 0.2241(2) 0.09007(10) 0.0147(2) Uani 1 1 d . .
N2 N -0.01589(5) 0.2485(2) -0.09967(12) 0.0211(3) Uani 1 1 d . .
N3 N 0.06985(5) 0.8691(2) -0.16850(12) 0.0231(3) Uani 1 1 d . .
N4 N 0.15284(4) 0.52932(19) 0.05826(10) 0.0128(2) Uani 1 1 d . .
O1 O 0.14244(4) -0.37504(19) 0.30682(10) 0.0209(2) Uani 1 1 d . .
O2 O 0.18694(5) -0.0145(2) 0.33602(11) 0.0254(2) Uani 1 1 d . .
O3 O 0.23118(4) -0.3721(2) 0.33915(11) 0.0276(3) Uani 1 1 d . .
Cl1 Cl 0.19297(2) -0.26284(6) 0.37402(3) 0.01673(7) Uani 1 1 d . .
Ag1 Ag 0.09231(2) -0.06560(2) 0.18592(2) 0.01627(4) Uani 1 1 d . .

loop_
_atom_site_aniso_label
_atom_site_aniso_U_11
_atom_site_aniso_U_22
_atom_site_aniso_U_33
_atom_site_aniso_U_23
_atom_site_aniso_U_13
_atom_site_aniso_U_12
C1 0.0150(6) 0.0129(5) 0.0155(6) 0.0000(4) 0.0062(5) -0.0004(4)
C2 0.0120(6) 0.0137(5) 0.0151(6) -0.0008(4) 0.0062(5) -0.0005(4)
C3 0.0161(6) 0.0137(6) 0.0180(6) -0.0009(5) 0.0070(5) -0.0006(5)
C4 0.0119(6) 0.0137(6) 0.0135(6) -0.0010(4) 0.0059(5) -0.0005(4)
C5 0.0131(6) 0.0175(6) 0.0194(6) -0.0004(5) 0.0075(5) -0.0013(5)
C6 0.0134(6) 0.0165(6) 0.0220(6) 0.0003(5) 0.0068(5) -0.0046(5)
N1 0.0142(5) 0.0132(5) 0.0159(5) 0.0000(4) 0.0052(4) -0.0009(4)
N2 0.0164(6) 0.0193(6) 0.0261(6) -0.0032(5) 0.0066(5) -0.0023(4)
N3 0.0210(6) 0.0246(6) 0.0249(6) 0.0067(5) 0.0103(5) 0.0025(5)
N4 0.0112(5) 0.0126(5) 0.0147(5) -0.0006(4) 0.0052(4) -0.0005(4)
O1 0.0148(5) 0.0220(5) 0.0239(5) 0.0024(4) 0.0054(4) -0.0039(4)
O2 0.0239(6) 0.0156(5) 0.0319(6) -0.0014(4) 0.0057(5) -0.0012(4)
O3 0.0164(5) 0.0292(6) 0.0363(7) -0.0007(5) 0.0095(5) 0.0059(4)
Cl1 0.01558(14) 0.02060(15) 0.01259(13) 0.00179(11) 0.00398(11) -0.00029(11)
Ag1 0.01406(6) 0.01597(6) 0.01761(6) 0.00090(3) 0.00493(4) -0.00236(3)

loop_
_atom_type_symbol
_atom_type_description
_atom_type_scat_dispersion_real
_atom_type_scat_dispersion_imag
_atom_type_scat_source
C C 0.0033 0.0016 'International Tables Vol C Tables 4.2.6.8 and 6.1.1.4'
H H 0.0000 0.0000 'International Tables Vol C Tables 4.2.6.8 and 6.1.1.4'
N N 0.0061 0.0033 'International Tables Vol C Tables 4.2.6.8 and 6.1.1.4'
O O 0.0106 0.0060 'International Tables Vol C Tables 4.2.6.8 and 6.1.1.4'
Cl Cl 0.1484 0.1585 'International Tables Vol C Tables 4.2.6.8 and 6.1.1.4'
Ag Ag -0.8971 1.1015 'International Tables Vol C Tables 4.2.6.8 and 6.1.1.4'

loop_
_geom_angle_atom_site_label_1
_geom_angle_atom_site_label_2
_geom_angle_atom_site_label_3
_geom_angle
_geom_angle_site_symmetry_1
_geom_angle_site_symmetry_3
N1 C1 N4 111.89(12) . .
N1 C1 H5 124.1 . .
N4 C1 H5 124.1 . .
N1 C2 C4 109.72(12) . .
N1 C2 C3 122.76(12) . .
C4 C2 C3 127.53(12) . .
N2 C3 C2 178.58(16) . .
N4 C4 C2 106.11(11) . .
N4 C4 C5 123.73(12) . .
C2 C4 C5 130.13(13) . .
N3 C5 C4 179.28(17) . .
N4 C6 H4A 109.5 . .
N4 C6 H4B 109.5 . .
H4A C6 H4B 109.5 . .
N4 C6 H4C 109.5 . .
H4A C6 H4C 109.5 . .
H4B C6 H4C 109.5 . .
C1 N1 C2 105.21(11) . .
C1 N1 Ag1 126.73(9) . .
C2 N1 Ag1 126.66(9) . .
C3 N2 Ag1 165.64(12) . 5
C5 N3 Ag1 139.22(13) . 6_565
C1 N4 C4 107.08(11) . .
C1 N4 C6 127.16(12) . .
C4 N4 C6 125.75(11) . .
Cl1 O1 Ag1 104.39(6) . .
O3 Cl1 O2 108.15(8) . .
O3 Cl1 O1 107.91(7) . .
O2 Cl1 O1 104.98(6) . .
N1 Ag1 N2 118.12(5) . 5
N1 Ag1 O1 132.17(4) . .
N2 Ag1 O1 100.88(4) 5 .
N1 Ag1 N3 105.60(5) . 6_566
N2 Ag1 N3 95.15(5) 5 6_566
O1 Ag1 N3 96.72(5) . 6_566

loop_
_geom_bond_atom_site_label_1
_geom_bond_atom_site_label_2
_geom_bond_distance
_geom_bond_site_symmetry_2
C1 N1 1.3297(17) .
C1 N4 1.3496(17) .
C1 H5 0.9500 .
C2 N1 1.3723(17) .
C2 C4 1.3770(19) .
C2 C3 1.4251(19) .
C3 N2 1.1426(19) .
C4 N4 1.3681(17) .
C4 C5 1.4207(19) .
C5 N3 1.145(2) .
C6 N4 1.4711(17) .
C6 H4A 0.9800 .
C6 H4B 0.9800 .
C6 H4C 0.9800 .
N1 Ag1 2.2568(12) .
N2 Ag1 2.2766(13) 5
N3 Ag1 2.4597(14) 6_565
O1 Cl1 1.5028(11) .
O1 Ag1 2.4126(11) .
O2 Cl1 1.4869(12) .
O3 Cl1 1.4693(13) .
Ag1 N2 2.2766(13) 5
Ag1 N3 2.4596(14) 6_566

loop_
_geom_torsion_atom_site_label_1
_geom_torsion_atom_site_label_2
_geom_torsion_atom_site_label_3
_geom_torsion_atom_site_label_4
_geom_torsion
N1 C2 C4 N4 0.13(16)
C3 C2 C4 N4 179.71(14)
N1 C2 C4 C5 178.16(14)
C3 C2 C4 C5 -2.3(3)
N4 C1 N1 C2 -0.45(16)
N4 C1 N1 Ag1 -167.56(9)
C4 C2 N1 C1 0.19(16)
C3 C2 N1 C1 -179.42(13)
C4 C2 N1 Ag1 167.31(9)
C3 C2 N1 Ag1 -12.30(19)
N1 C1 N4 C4 0.54(16)
N1 C1 N4 C6 179.26(13)
C2 C4 N4 C1 -0.39(15)
C5 C4 N4 C1 -178.58(13)
C2 C4 N4 C6 -179.14(13)
C5 C4 N4 C6 2.7(2)
Ag1 O1 Cl1 O3 -113.44(7)
Ag1 O1 Cl1 O2 1.73(8)
